data_7215156
loop_
_publ_author_name
'Chen, Chen'
'Sun, Qiao'
'Ren, Dong-Xue'
'Zhang, Rui'
'Bai, Feng-Ying'
'Xing, Yong-Heng'
'Shi, Zhan'

_publ_section_title
;
 Bromoperoxidase mimic as catalysts for oxidative bromination---synthesis,
 structures and properties of the diversified oxidation state of
 vanadium(iii, iv and v) complexes with pincer N-heterocycle ligands
;
_journal_issue 27
_journal_name_full CrystEngComm
_journal_page_first 5561
_journal_paper_doi 10.1039/c3ce40410b
_journal_volume 15
_journal_year 2013
_chemical_formula_sum 'C40 H52 N16 O14 V2'
_chemical_formula_weight 1082.86
_chemical_name_systematic
;
?
;
_space_group_IT_number 2
_symmetry_cell_setting triclinic
_symmetry_space_group_name_Hall '-P 1'
_symmetry_space_group_name_H-M 'P -1'
_atom_sites_solution_hydrogens geom
_atom_sites_solution_primary direct
_atom_sites_solution_secondary difmap
_audit_creation_method SHELXL-97
_cell_angle_alpha 60.215(2)
_cell_angle_beta 84.303(2)
_cell_angle_gamma 81.998(2)
_cell_formula_units_Z 1
_cell_length_a 9.3562(10)
_cell_length_b 11.9681(12)
_cell_length_c 11.9868(12)
_cell_measurement_reflns_used 1884
_cell_measurement_temperature 296(2)
_cell_measurement_theta_max 27.11
_cell_measurement_theta_min 2.20
_cell_volume 1152.9(2)
_computing_cell_refinement 'Bruker SMART'
_computing_data_collection 'Bruker SMART'
_computing_data_reduction 'Bruker SAINT'
_computing_molecular_graphics 'Bruker SHELXTL'
_computing_publication_material 'Bruker SHELXTL'
_computing_structure_refinement 'SHELXL-97 (Sheldrick, 1997)'
_computing_structure_solution 'SHELXS-97 (Sheldrick, 1990)'
_diffrn_ambient_temperature 296(2)
_diffrn_measured_fraction_theta_full 0.986
_diffrn_measured_fraction_theta_max 0.986
_diffrn_measurement_device_type 'Bruker AXS SMART APEX II CCD'
_diffrn_measurement_method '\w scans'
_diffrn_radiation_monochromator graphite
_diffrn_radiation_source 'fine-focus sealed tube'
_diffrn_radiation_type MoK\a
_diffrn_radiation_wavelength 0.71073
_diffrn_reflns_av_R_equivalents 0.0199
_diffrn_reflns_av_sigmaI/netI 0.0490
_diffrn_reflns_limit_h_max 11
_diffrn_reflns_limit_h_min -10
_diffrn_reflns_limit_k_max 14
_diffrn_reflns_limit_k_min -12
_diffrn_reflns_limit_l_max 14
_diffrn_reflns_limit_l_min -8
_diffrn_reflns_number 5645
_diffrn_reflns_theta_full 25.00
_diffrn_reflns_theta_max 25.00
_diffrn_reflns_theta_min 1.96
_diffrn_standards_decay_% 0
_diffrn_standards_interval_count 0
_diffrn_standards_interval_time 0
_diffrn_standards_number 0
_exptl_absorpt_coefficient_mu 0.491
_exptl_absorpt_correction_T_max 0.9344
_exptl_absorpt_correction_T_min 0.7984
_exptl_absorpt_correction_type multi-scan
_exptl_absorpt_process_details sadabs
_exptl_crystal_colour brown
_exptl_crystal_density_diffrn 1.560
_exptl_crystal_density_method 'not measured'
_exptl_crystal_description block
_exptl_crystal_F_000 562
_exptl_crystal_size_max 0.48
_exptl_crystal_size_mid 0.26
_exptl_crystal_size_min 0.14
_refine_diff_density_max 0.519
_refine_diff_density_min -0.461
_refine_diff_density_rms 0.071
_refine_ls_extinction_method none
_refine_ls_goodness_of_fit_ref 1.014
_refine_ls_hydrogen_treatment mixed
_refine_ls_matrix_type full
_refine_ls_number_parameters 329
_refine_ls_number_reflns 4010
_refine_ls_number_restraints 0
_refine_ls_restrained_S_all 1.014
_refine_ls_R_factor_all 0.0737
_refine_ls_R_factor_gt 0.0507
_refine_ls_shift/su_max 0.000
_refine_ls_shift/su_mean 0.000
_refine_ls_structure_factor_coef Fsqd
_refine_ls_weighting_details 'calc w=1/[\s^2^(Fo^2^)+(0.0670P)^2^+1.2136P] where P=(Fo^2^+2Fc^2^)/3'
_refine_ls_weighting_scheme calc
_refine_ls_wR_factor_gt 0.1240
_refine_ls_wR_factor_ref 0.1332
_reflns_number_gt 3062
_reflns_number_total 4010
_reflns_threshold_expression >2sigma(I)
_cod_data_source_file c3ce40410b.cif
_cod_data_source_block 1
_cod_depositor_comments
;
The following automatic conversions were performed:

'_symmetry_cell_setting' value 'Triclinic' changed to 'triclinic'
according to
/usr/data/users/saulius/automatic-downloads/retrospective/RSC/lib/dictionaries/cif_core.dic
dictionary named 'cif_core.dic' version 2.4.2 from 2011-04-26.

Automatic conversion script
Id: cif_fix_values 2281 2013-09-26 08:29:07Z andrius 
;
_cod_original_sg_symbol_H-M P-1
_cod_database_code 7215156

loop_
_symmetry_equiv_pos_as_xyz
'x, y, z'
'-x, -y, -z'

loop_
_atom_site_label
_atom_site_type_symbol
_atom_site_fract_x
_atom_site_fract_y
_atom_site_fract_z
_atom_site_U_iso_or_equiv
_atom_site_adp_type
_atom_site_occupancy
_atom_site_symmetry_multiplicity
_atom_site_calc_flag
_atom_site_refinement_flags
H1WB H 0.531(8) 0.859(7) 0.447(7) 0.11(3) Uiso 1 1 d .
V1 V 0.14374(6) 0.43096(5) 0.21811(6) 0.02291(18) Uani 1 1 d .
C8 C -0.0229(4) 0.6168(3) 0.3054(3) 0.0232(7) Uani 1 1 d .
C15 C 0.0277(4) 0.8152(3) 0.2521(3) 0.0263(8) Uani 1 1 d .
C16 C 0.0379(3) 0.5620(3) -0.0355(3) 0.0227(7) Uani 1 1 d .
C17 C 0.1922(4) 0.6809(3) 0.2146(3) 0.0227(7) Uani 1 1 d .
C18 C -0.1363(4) 0.3170(3) 0.4208(3) 0.0276(8) Uani 1 1 d .
C19 C -0.2335(4) 0.4912(3) 0.4346(3) 0.0260(8) Uani 1 1 d .
C20 C 0.4920(4) 0.4994(4) 0.1745(3) 0.0291(8) Uani 1 1 d .
C21 C 0.2898(4) 0.1808(4) 0.3547(4) 0.0345(9) Uani 1 1 d .
C22 C -0.2533(4) 0.3659(3) 0.4732(3) 0.0293(8) Uani 1 1 d .
H22A H -0.3316 0.3196 0.5267 0.035 Uiso 1 1 d R
C23 C 0.3127(4) 0.2189(4) 0.2116(4) 0.0314(8) Uani 1 1 d .
C24 C 0.0913(4) 1.0279(3) 0.1930(4) 0.0336(9) Uani 1 1 d .
H24A H 0.1861 0.9848 0.2246 0.040 Uiso 1 1 calc R
H24B H 0.0628 1.0866 0.2269 0.040 Uiso 1 1 calc R
C25 C -0.1125(4) 0.1839(3) 0.4353(4) 0.0366(9) Uani 1 1 d .
H25A H -0.0248 0.1760 0.3897 0.055 Uiso 1 1 d R
H25B H -0.1055 0.1205 0.5247 0.055 Uiso 1 1 d R
H25C H -0.1923 0.1703 0.4004 0.055 Uiso 1 1 d R
C26 C 0.4556(4) 0.7011(3) 0.1438(3) 0.0299(8) Uani 1 1 d .
C27 C 0.5580(4) 0.6114(4) 0.1407(4) 0.0359(9) Uani 1 1 d .
H27A H 0.6587 0.6218 0.1191 0.043 Uiso 1 1 d R
C28 C 0.1019(5) 1.1061(4) 0.0472(4) 0.0455(11) Uani 1 1 d .
H28A H 0.1711 1.1675 0.0217 0.068 Uiso 1 1 calc R
H28B H 0.0092 1.1513 0.0151 0.068 Uiso 1 1 calc R
H28C H 0.1320 1.0490 0.0127 0.068 Uiso 1 1 calc R
C29 C -0.3222(4) 0.5903(4) 0.4602(4) 0.0357(9) Uani 1 1 d .
H29A H -0.2774 0.6694 0.4176 0.054 Uiso 1 1 calc R
H29B H -0.3291 0.5595 0.5511 0.054 Uiso 1 1 calc R
H29C H -0.4172 0.6057 0.4283 0.054 Uiso 1 1 calc R
C30 C 0.5663(4) 0.3773(4) 0.1840(5) 0.0448(11) Uani 1 1 d .
H30A H 0.4973 0.3160 0.2087 0.067 Uiso 1 1 calc R
H30B H 0.6390 0.3425 0.2473 0.067 Uiso 1 1 calc R
H30C H 0.6108 0.3944 0.1021 0.067 Uiso 1 1 calc R
C32 C -0.1554(5) 0.9609(4) 0.2897(4) 0.0428(11) Uani 1 1 d .
H32A H -0.1427 0.9814 0.3566 0.051 Uiso 1 1 calc R
H32B H -0.2078 0.8851 0.3277 0.051 Uiso 1 1 calc R
C34 C 0.4688(5) 0.8351(4) 0.1173(5) 0.0472(11) Uani 1 1 d .
H34A H 0.5674 0.8536 0.0940 0.071 Uiso 1 1 calc R
H34B H 0.4395 0.8418 0.1930 0.071 Uiso 1 1 calc R
H34C H 0.4081 0.8959 0.0480 0.071 Uiso 1 1 calc R
C35 C -0.2436(6) 1.0719(6) 0.1868(6) 0.0792(18) Uani 1 1 d .
H35A H -0.3352 1.0873 0.2232 0.119 Uiso 1 1 calc R
H35B H -0.2587 1.0516 0.1210 0.119 Uiso 1 1 calc R
H35C H -0.1936 1.1480 0.1500 0.119 Uiso 1 1 calc R
O1 O -0.0195(3) 0.3715(2) 0.1536(2) 0.0296(6) Uani 1 1 d .
O1W O 0.4834(5) 0.8660(4) 0.3942(5) 0.0749(12) Uani 1 1 d .
H1WA H 0.4178 0.9192 0.4012 0.112 Uiso 1 1 d R
O2 O 0.1111(3) 0.5850(2) 0.0314(2) 0.0278(6) Uani 1 1 d .
O3 O 0.2581(3) 0.3363(2) 0.1352(2) 0.0343(6) Uani 1 1 d .
O4 O 0.2181(3) 0.2711(2) 0.3735(2) 0.0317(6) Uani 1 1 d .
O5 O 0.3769(3) 0.1442(3) 0.1788(3) 0.0444(7) Uani 1 1 d .
O6 O 0.3374(4) 0.0756(3) 0.4388(3) 0.0725(11) Uani 1 1 d .
N1 N 0.1029(3) 0.5886(3) 0.2561(3) 0.0241(6) Uani 1 1 d .
N2 N 0.1634(3) 0.7941(3) 0.2082(3) 0.0267(7) Uani 1 1 d .
N3 N -0.0692(3) 0.7241(3) 0.3063(3) 0.0272(7) Uani 1 1 d .
N4 N -0.1068(3) 0.5137(3) 0.3607(3) 0.0253(6) Uani 1 1 d .
N5 N -0.0464(3) 0.4050(3) 0.3532(3) 0.0259(7) Uani 1 1 d .
N6 N 0.3283(3) 0.6432(3) 0.1798(3) 0.0259(7) Uani 1 1 d .
N7 N 0.3506(3) 0.5177(3) 0.1982(3) 0.0260(7) Uani 1 1 d .
N8 N -0.0120(3) 0.9299(3) 0.2426(3) 0.0300(7) Uani 1 1 d .

loop_
_atom_site_aniso_label
_atom_site_aniso_U_11
_atom_site_aniso_U_22
_atom_site_aniso_U_33
_atom_site_aniso_U_23
_atom_site_aniso_U_13
_atom_site_aniso_U_12
V1 0.0241(3) 0.0223(3) 0.0255(3) -0.0145(3) -0.0003(2) -0.0014(2)
C8 0.0248(18) 0.0230(18) 0.0223(17) -0.0110(15) -0.0006(14) -0.0046(14)
C15 0.031(2) 0.0243(18) 0.0267(18) -0.0152(16) 0.0013(15) -0.0048(15)
C16 0.0187(17) 0.0230(18) 0.027(2) -0.0137(16) 0.0008(14) -0.0001(14)
C17 0.0218(18) 0.0252(18) 0.0218(17) -0.0114(15) -0.0017(13) -0.0037(14)
C18 0.031(2) 0.0246(18) 0.0285(19) -0.0131(16) 0.0000(15) -0.0061(15)
C19 0.0218(18) 0.0292(19) 0.0299(19) -0.0169(16) 0.0014(14) -0.0033(15)
C20 0.0197(18) 0.036(2) 0.034(2) -0.0196(18) 0.0001(15) -0.0023(16)
C21 0.028(2) 0.030(2) 0.041(2) -0.0159(19) -0.0001(17) 0.0019(17)
C22 0.0275(19) 0.032(2) 0.033(2) -0.0186(17) 0.0046(15) -0.0091(16)
C23 0.0228(19) 0.032(2) 0.048(2) -0.0265(19) -0.0020(17) -0.0029(16)
C24 0.037(2) 0.029(2) 0.045(2) -0.0248(19) 0.0008(18) -0.0076(17)
C25 0.045(2) 0.0230(19) 0.043(2) -0.0178(18) 0.0066(18) -0.0086(17)
C26 0.026(2) 0.031(2) 0.031(2) -0.0135(17) 0.0010(15) -0.0071(16)
C27 0.0223(19) 0.041(2) 0.046(2) -0.022(2) 0.0027(17) -0.0075(17)
C28 0.053(3) 0.035(2) 0.046(3) -0.017(2) 0.005(2) -0.014(2)
C29 0.026(2) 0.039(2) 0.050(2) -0.029(2) 0.0103(18) -0.0067(17)
C30 0.026(2) 0.044(2) 0.070(3) -0.034(2) 0.003(2) 0.0008(18)
C32 0.046(3) 0.029(2) 0.062(3) -0.031(2) 0.016(2) -0.0083(19)
C34 0.037(2) 0.038(2) 0.069(3) -0.026(2) 0.012(2) -0.018(2)
C35 0.045(3) 0.097(5) 0.086(4) -0.045(4) -0.004(3) 0.022(3)
O1 0.0342(14) 0.0303(14) 0.0238(13) -0.0111(11) -0.0009(11) -0.0104(11)
O1W 0.061(3) 0.057(2) 0.122(4) -0.057(3) -0.001(3) 0.0012(19)
O2 0.0327(14) 0.0248(13) 0.0274(13) -0.0124(11) -0.0049(11) -0.0072(11)
O3 0.0370(15) 0.0384(15) 0.0332(14) -0.0239(13) -0.0027(12) 0.0053(12)
O4 0.0353(15) 0.0268(13) 0.0309(14) -0.0141(12) -0.0039(11) 0.0045(11)
O5 0.0390(17) 0.0439(17) 0.066(2) -0.0408(16) 0.0034(14) 0.0020(13)
O6 0.091(3) 0.0424(19) 0.053(2) -0.0099(17) 0.0012(19) 0.0327(19)
N1 0.0209(15) 0.0254(15) 0.0299(16) -0.0167(13) 0.0027(12) -0.0043(12)
N2 0.0277(16) 0.0233(15) 0.0322(16) -0.0157(14) -0.0005(13) -0.0043(13)
N3 0.0277(16) 0.0234(15) 0.0360(17) -0.0192(14) 0.0047(13) -0.0044(13)
N4 0.0245(16) 0.0225(15) 0.0329(16) -0.0173(14) 0.0026(12) -0.0023(12)
N5 0.0262(16) 0.0218(15) 0.0348(17) -0.0185(13) 0.0026(13) -0.0022(12)
N6 0.0234(16) 0.0231(15) 0.0343(17) -0.0162(14) -0.0007(13) -0.0031(12)
N7 0.0267(16) 0.0232(15) 0.0315(16) -0.0165(13) -0.0002(13) -0.0010(12)
N8 0.0335(18) 0.0216(15) 0.0378(18) -0.0171(14) 0.0057(14) -0.0062(13)

loop_
_atom_type_symbol
_atom_type_description
_atom_type_scat_dispersion_real
_atom_type_scat_dispersion_imag
_atom_type_scat_source
C C 0.0033 0.0016 'International Tables Vol C Tables 4.2.6.8 and 6.1.1.4'
H H 0.0000 0.0000 'International Tables Vol C Tables 4.2.6.8 and 6.1.1.4'
N N 0.0061 0.0033 'International Tables Vol C Tables 4.2.6.8 and 6.1.1.4'
O O 0.0106 0.0060 'International Tables Vol C Tables 4.2.6.8 and 6.1.1.4'
V V 0.3005 0.5294 'International Tables Vol C Tables 4.2.6.8 and 6.1.1.4'

loop_
_geom_angle_atom_site_label_1
_geom_angle_atom_site_label_2
_geom_angle_atom_site_label_3
_geom_angle
_geom_angle_site_symmetry_1
_geom_angle_site_symmetry_3
O4 V1 O3 79.97(10) . .
O4 V1 O2 165.19(10) . .
O3 V1 O2 86.26(10) . .
O4 V1 O1 104.53(10) . .
O3 V1 O1 77.34(10) . .
O2 V1 O1 77.44(9) . .
O4 V1 N1 110.30(11) . .
O3 V1 N1 152.20(11) . .
O2 V1 N1 79.81(10) . .
O1 V1 N1 122.03(10) . .
O4 V1 N5 79.96(10) . .
O3 V1 N5 138.58(11) . .
O2 V1 N5 114.34(10) . .
O1 V1 N5 73.22(10) . .
N1 V1 N5 69.20(10) . .
O4 V1 N7 89.62(11) . .
O3 V1 N7 85.10(10) . .
O2 V1 N7 83.76(10) . .
O1 V1 N7 154.94(10) . .
N1 V1 N7 69.64(10) . .
N5 V1 N7 130.47(10) . .
N3 C8 N1 127.9(3) . .
N3 C8 N4 120.4(3) . .
N1 C8 N4 111.8(3) . .
N8 C15 N2 117.8(3) . .
N8 C15 N3 118.2(3) . .
N2 C15 N3 123.9(3) . .
O1 C16 O2 127.4(3) 2_565 .
O1 C16 C16 116.2(4) 2_565 2_565
O2 C16 C16 116.4(4) . 2_565
N2 C17 N1 127.0(3) . .
N2 C17 N6 120.8(3) . .
N1 C17 N6 112.2(3) . .
N5 C18 C22 111.2(3) . .
N5 C18 C25 122.3(3) . .
C22 C18 C25 126.5(3) . .
C22 C19 N4 105.3(3) . .
C22 C19 C29 131.1(3) . .
N4 C19 C29 123.7(3) . .
N7 C20 C27 110.3(3) . .
N7 C20 C30 123.9(3) . .
C27 C20 C30 125.8(3) . .
O6 C21 O4 125.1(4) . .
O6 C21 C23 121.3(3) . .
O4 C21 C23 113.6(3) . .
C19 C22 C18 107.1(3) . .
C19 C22 H22A 126.5 . .
C18 C22 H22A 126.4 . .
O5 C23 O3 126.0(4) . .
O5 C23 C21 121.3(4) . .
O3 C23 C21 112.8(3) . .
N8 C24 C28 113.9(3) . .
N8 C24 H24A 108.8 . .
C28 C24 H24A 108.8 . .
N8 C24 H24B 108.8 . .
C28 C24 H24B 108.8 . .
H24A C24 H24B 107.7 . .
C18 C25 H25A 109.5 . .
C18 C25 H25B 109.6 . .
H25A C25 H25B 109.5 . .
C18 C25 H25C 109.3 . .
H25A C25 H25C 109.5 . .
H25B C25 H25C 109.5 . .
C27 C26 N6 105.5(3) . .
C27 C26 C34 129.7(3) . .
N6 C26 C34 124.7(3) . .
C26 C27 C20 108.2(3) . .
C26 C27 H27A 126.0 . .
C20 C27 H27A 125.8 . .
C24 C28 H28A 109.5 . .
C24 C28 H28B 109.5 . .
H28A C28 H28B 109.5 . .
C24 C28 H28C 109.5 . .
H28A C28 H28C 109.5 . .
H28B C28 H28C 109.5 . .
C19 C29 H29A 109.5 . .
C19 C29 H29B 109.5 . .
H29A C29 H29B 109.5 . .
C19 C29 H29C 109.5 . .
H29A C29 H29C 109.5 . .
H29B C29 H29C 109.5 . .
C20 C30 H30A 109.5 . .
C20 C30 H30B 109.5 . .
H30A C30 H30B 109.5 . .
C20 C30 H30C 109.5 . .
H30A C30 H30C 109.5 . .
H30B C30 H30C 109.5 . .
N8 C32 C35 113.4(4) . .
N8 C32 H32A 108.9 . .
C35 C32 H32A 108.9 . .
N8 C32 H32B 108.9 . .
C35 C32 H32B 108.9 . .
H32A C32 H32B 107.7 . .
C26 C34 H34A 109.5 . .
C26 C34 H34B 109.5 . .
H34A C34 H34B 109.5 . .
C26 C34 H34C 109.5 . .
H34A C34 H34C 109.5 . .
H34B C34 H34C 109.5 . .
C32 C35 H35A 109.5 . .
C32 C35 H35B 109.5 . .
H35A C35 H35B 109.5 . .
C32 C35 H35C 109.5 . .
H35A C35 H35C 109.5 . .
H35B C35 H35C 109.5 . .
C16 O1 V1 113.5(2) 2_565 .
H1WB O1W H1WA 95.8 . .
C16 O2 V1 114.3(2) . .
C23 O3 V1 116.7(2) . .
C21 O4 V1 116.6(2) . .
C17 N1 C8 112.9(3) . .
C17 N1 V1 122.7(2) . .
C8 N1 V1 123.7(2) . .
C17 N2 C15 114.3(3) . .
C8 N3 C15 113.6(3) . .
C19 N4 N5 111.6(3) . .
C19 N4 C8 132.9(3) . .
N5 N4 C8 115.1(3) . .
C18 N5 N4 104.9(3) . .
C18 N5 V1 138.0(2) . .
N4 N5 V1 116.41(19) . .
C26 N6 C17 131.9(3) . .
C26 N6 N7 111.3(3) . .
C17 N6 N7 116.2(3) . .
C20 N7 N6 104.6(3) . .
C20 N7 V1 140.4(2) . .
N6 N7 V1 113.5(2) . .
C15 N8 C24 120.3(3) . .
C15 N8 C32 121.8(3) . .
C24 N8 C32 117.8(3) . .

loop_
_geom_bond_atom_site_label_1
_geom_bond_atom_site_label_2
_geom_bond_distance
_geom_bond_site_symmetry_2
V1 O4 1.990(2) .
V1 O3 1.996(2) .
V1 O2 2.094(2) .
V1 O1 2.127(2) .
V1 N1 2.129(3) .
V1 N5 2.229(3) .
V1 N7 2.259(3) .
C8 N3 1.302(4) .
C8 N1 1.341(4) .
C8 N4 1.390(4) .
C15 N8 1.321(4) .
C15 N2 1.364(4) .
C15 N3 1.374(4) .
C16 O1 1.249(4) 2_565
C16 O2 1.253(4) .
C16 C16 1.532(6) 2_565
C17 N2 1.309(4) .
C17 N1 1.340(4) .
C17 N6 1.386(4) .
C18 N5 1.317(4) .
C18 C22 1.410(5) .
C18 C25 1.500(5) .
C19 C22 1.366(5) .
C19 N4 1.380(4) .
C19 C29 1.493(5) .
C20 N7 1.336(4) .
C20 C27 1.407(5) .
C20 C30 1.484(5) .
C21 O6 1.213(5) .
C21 O4 1.296(4) .
C21 C23 1.541(5) .
C22 H22A 0.9600 .
C23 O5 1.211(4) .
C23 O3 1.299(4) .
C24 N8 1.474(4) .
C24 C28 1.519(6) .
C24 H24A 0.9700 .
C24 H24B 0.9700 .
C25 H25A 0.9600 .
C25 H25B 0.9600 .
C25 H25C 0.9599 .
C26 C27 1.349(5) .
C26 N6 1.384(4) .
C26 C34 1.493(5) .
C27 H27A 0.9600 .
C28 H28A 0.9600 .
C28 H28B 0.9600 .
C28 H28C 0.9600 .
C29 H29A 0.9600 .
C29 H29B 0.9600 .
C29 H29C 0.9600 .
C30 H30A 0.9600 .
C30 H30B 0.9600 .
C30 H30C 0.9600 .
C32 N8 1.475(5) .
C32 C35 1.495(7) .
C32 H32A 0.9700 .
C32 H32B 0.9700 .
C34 H34A 0.9600 .
C34 H34B 0.9600 .
C34 H34C 0.9600 .
C35 H35A 0.9600 .
C35 H35B 0.9600 .
C35 H35C 0.9600 .
O1 C16 1.249(4) 2_565
O1W H1WB 0.78(7) .
O1W H1WA 0.8500 .
N4 N5 1.387(4) .
N6 N7 1.393(4) .
